data_7211359
loop_
_publ_author_name
'Jiang, Lu'
'Wang, Zhe'
'Bai, Shi-Qiang'
'Hor, T. S. Andy'

_publ_section_title
;
 Tuning the Zn(ii) coordination assembly by adjusting the spacers of
 2-pyridylthiomethyl functionalized 1,2,3-triazoles
;
_journal_issue 48
_journal_name_full CrystEngComm
_journal_page_first 10451
_journal_paper_doi 10.1039/c3ce41385c
_journal_volume 15
_journal_year 2013
_chemical_formula_sum 'C18 H18 Cl4 N8 S2 Zn2'
_chemical_formula_weight 683.06
_chemical_name_systematic
; 
 ? 
;
_space_group_IT_number 13
_symmetry_cell_setting monoclinic
_symmetry_space_group_name_Hall '-P 2yc'
_symmetry_space_group_name_H-M 'P 1 2/c 1'
_atom_sites_solution_hydrogens geom
_atom_sites_solution_primary direct
_atom_sites_solution_secondary difmap
_audit_creation_method SHELXL-97
_cell_angle_alpha 90.00
_cell_angle_beta 115.153(4)
_cell_angle_gamma 90.00
_cell_formula_units_Z 2
_cell_length_a 13.584(3)
_cell_length_b 7.9537(15)
_cell_length_c 12.942(2)
_cell_measurement_reflns_used 941
_cell_measurement_temperature 100(2)
_cell_measurement_theta_max 27.33
_cell_measurement_theta_min 3.05
_cell_volume 1265.7(4)
_computing_cell_refinement 'Bruker SMART'
_computing_data_collection 'Bruker SMART'
_computing_data_reduction 'Bruker SAINT'
_computing_molecular_graphics 'Bruker SHELXTL'
_computing_publication_material 'Bruker SHELXTL'
_computing_structure_refinement 'SHELXL-97 (Sheldrick, 1997)'
_computing_structure_solution 'SHELXS-97 (Sheldrick, 1990)'
_diffrn_ambient_temperature 100(2)
_diffrn_measured_fraction_theta_full 0.996
_diffrn_measured_fraction_theta_max 0.996
_diffrn_measurement_device_type 'CCD area detector'
_diffrn_measurement_method 'phi and omega scans'
_diffrn_radiation_monochromator graphite
_diffrn_radiation_source 'fine-focus sealed tube'
_diffrn_radiation_type MoK\a
_diffrn_radiation_wavelength 0.71073
_diffrn_reflns_av_R_equivalents 0.0294
_diffrn_reflns_av_sigmaI/netI 0.0358
_diffrn_reflns_limit_h_max 17
_diffrn_reflns_limit_h_min -17
_diffrn_reflns_limit_k_max 9
_diffrn_reflns_limit_k_min -10
_diffrn_reflns_limit_l_max 16
_diffrn_reflns_limit_l_min -16
_diffrn_reflns_number 8760
_diffrn_reflns_theta_full 27.49
_diffrn_reflns_theta_max 27.49
_diffrn_reflns_theta_min 2.56
_exptl_absorpt_coefficient_mu 2.508
_exptl_absorpt_correction_T_max 0.7699
_exptl_absorpt_correction_T_min 0.5962
_exptl_absorpt_correction_type multi-scan
_exptl_absorpt_process_details 'Sadabs, (Sheldrick 2001)'
_exptl_crystal_colour Colourless
_exptl_crystal_density_diffrn 1.792
_exptl_crystal_density_meas ?
_exptl_crystal_density_method 'not measured'
_exptl_crystal_description Block
_exptl_crystal_F_000 684
_exptl_crystal_size_max 0.23
_exptl_crystal_size_mid 0.16
_exptl_crystal_size_min 0.11
_refine_diff_density_max 0.637
_refine_diff_density_min -0.475
_refine_diff_density_rms 0.160
_refine_ls_extinction_method none
_refine_ls_goodness_of_fit_ref 1.096
_refine_ls_hydrogen_treatment constr
_refine_ls_matrix_type full
_refine_ls_number_parameters 154
_refine_ls_number_reflns 2912
_refine_ls_number_restraints 0
_refine_ls_restrained_S_all 1.096
_refine_ls_R_factor_all 0.0403
_refine_ls_R_factor_gt 0.0307
_refine_ls_shift/su_max 0.001
_refine_ls_shift/su_mean 0.000
_refine_ls_structure_factor_coef Fsqd
_refine_ls_weighting_details 'calc w=1/[\s^2^(Fo^2^)+(0.0646P)^2^+0.2442P] where P=(Fo^2^+2Fc^2^)/3'
_refine_ls_weighting_scheme calc
_refine_ls_wR_factor_gt 0.0845
_refine_ls_wR_factor_ref 0.1079
_reflns_number_gt 2460
_reflns_number_total 2912
_reflns_threshold_expression >2sigma(I)
_cod_data_source_file c3ce41385c.txt
_cod_data_source_block c386a
_cod_depositor_comments
;
The following automatic conversions were performed:

'_symmetry_cell_setting' value 'Monoclinic' changed to 'monoclinic'
according to /home/saulius/struct/CIF-dictionaries/cif_core.dic
dictionary named 'cif_core.dic' version 2.4.2 from
2011-04-26.

'_exptl_absorpt_correction_type' value 'Multi-scan'
changed to 'multi-scan' according to
/home/saulius/struct/CIF-dictionaries/cif_core.dic dictionary named
'cif_core.dic' version 2.4.2 from 2011-04-26.

Automatic conversion script
Id: cif_fix_values 1891 2012-01-12 08:04:46Z andrius 

The following automatic conversions were performed:

'_exptl_crystal_density_meas' value 'Not measured' was changed to '?'
- the value is perceived as not measured.

Automatic conversion script
Id: cif_fix_values 3008 2015-01-20 13:52:24Z robertas 
;
_cod_original_sg_symbol_H-M P2/c
_cod_database_code 7211359

loop_
_symmetry_equiv_pos_as_xyz
'x, y, z'
'-x, y, -z+1/2'
'-x, -y, -z'
'x, -y, z-1/2'

loop_
_atom_site_label
_atom_site_type_symbol
_atom_site_fract_x
_atom_site_fract_y
_atom_site_fract_z
_atom_site_U_iso_or_equiv
_atom_site_adp_type
_atom_site_occupancy
_atom_site_symmetry_multiplicity
_atom_site_calc_flag
_atom_site_refinement_flags
Zn1 Zn 0.26283(3) 0.74880(3) 0.22357(3) 0.01570(13) Uani 1 1 d .
Cl1 Cl 0.14346(5) 0.61676(8) 0.26890(6) 0.02068(17) Uani 1 1 d .
Cl2 Cl 0.40230(6) 0.87404(9) 0.36816(6) 0.02651(19) Uani 1 1 d .
S1 S 0.14335(6) 0.75434(8) -0.07681(6) 0.02024(18) Uani 1 1 d .
N1 N 0.32561(18) 0.5777(3) 0.15271(19) 0.0163(5) Uani 1 1 d .
N2 N 0.36977(18) 0.4404(3) 0.2111(2) 0.0193(5) Uani 1 1 d .
N3 N 0.40500(18) 0.3532(3) 0.1461(2) 0.0187(5) Uani 1 1 d .
N4 N 0.19206(18) 0.9454(3) 0.11229(19) 0.0170(5) Uani 1 1 d .
C1 C 0.4652(2) 0.1948(4) 0.1868(2) 0.0231(6) Uani 1 1 d .
H1A H 0.5119 0.1757 0.1465 0.028 Uiso 1 1 calc R
H1B H 0.4127 0.1007 0.1675 0.028 Uiso 1 1 calc R
C2 C 0.3844(2) 0.4324(4) 0.0469(2) 0.0210(6) Uani 1 1 d .
H2 H 0.4023 0.3954 -0.0128 0.025 Uiso 1 1 calc R
C3 C 0.3320(2) 0.5778(3) 0.0509(2) 0.0178(5) Uani 1 1 d .
C4 C 0.2885(2) 0.7159(4) -0.0337(2) 0.0205(6) Uani 1 1 d .
H4A H 0.3002 0.6875 -0.1021 0.025 Uiso 1 1 calc R
H4B H 0.3295 0.8202 -0.0004 0.025 Uiso 1 1 calc R
C5 C 0.1452(2) 0.9432(3) -0.0030(2) 0.0176(5) Uani 1 1 d .
C6 C 0.0919(2) 1.0828(4) -0.0660(2) 0.0211(6) Uani 1 1 d .
H6 H 0.0600 1.0783 -0.1471 0.025 Uiso 1 1 calc R
C7 C 0.0852(3) 1.2286(3) -0.0112(3) 0.0240(6) Uani 1 1 d .
H7 H 0.0490 1.3250 -0.0537 0.029 Uiso 1 1 calc R
C8 C 0.1326(3) 1.2311(3) 0.1079(3) 0.0222(6) Uani 1 1 d .
H8 H 0.1281 1.3283 0.1483 0.027 Uiso 1 1 calc R
C9 C 0.1861(2) 1.0892(4) 0.1654(2) 0.0222(6) Uani 1 1 d .
H9 H 0.2206 1.0923 0.2465 0.027 Uiso 1 1 calc R

loop_
_atom_site_aniso_label
_atom_site_aniso_U_11
_atom_site_aniso_U_22
_atom_site_aniso_U_33
_atom_site_aniso_U_23
_atom_site_aniso_U_13
_atom_site_aniso_U_12
Zn1 0.0202(2) 0.0131(2) 0.01442(19) -0.00023(10) 0.00797(15) 0.00028(11)
Cl1 0.0239(3) 0.0196(3) 0.0233(3) -0.0003(3) 0.0146(3) -0.0007(3)
Cl2 0.0315(4) 0.0214(4) 0.0188(3) 0.0026(3) 0.0031(3) -0.0100(3)
S1 0.0237(4) 0.0192(4) 0.0154(3) -0.0031(2) 0.0060(3) 0.0021(2)
N1 0.0173(11) 0.0157(11) 0.0174(11) 0.0005(8) 0.0088(9) 0.0013(8)
N2 0.0183(11) 0.0163(11) 0.0235(12) -0.0007(9) 0.0091(10) 0.0008(9)
N3 0.0175(11) 0.0145(11) 0.0230(11) -0.0041(9) 0.0076(10) -0.0001(9)
N4 0.0195(11) 0.0137(11) 0.0177(11) -0.0007(9) 0.0078(9) -0.0015(9)
C1 0.0232(15) 0.0135(13) 0.0310(17) -0.0014(11) 0.0100(13) 0.0036(11)
C2 0.0212(14) 0.0193(14) 0.0224(14) -0.0033(11) 0.0092(12) -0.0017(11)
C3 0.0160(13) 0.0192(14) 0.0182(13) -0.0043(10) 0.0072(11) -0.0026(10)
C4 0.0232(15) 0.0219(14) 0.0190(14) -0.0005(11) 0.0115(12) 0.0011(11)
C5 0.0197(13) 0.0165(13) 0.0193(13) -0.0011(10) 0.0107(11) -0.0005(10)
C6 0.0243(14) 0.0237(15) 0.0157(12) 0.0050(10) 0.0087(11) 0.0023(11)
C7 0.0264(16) 0.0187(15) 0.0270(16) 0.0057(11) 0.0113(13) 0.0037(11)
C8 0.0230(15) 0.0134(14) 0.0297(16) -0.0028(11) 0.0106(13) -0.0008(10)
C9 0.0254(15) 0.0199(14) 0.0193(13) -0.0022(11) 0.0075(12) -0.0004(11)

loop_
_atom_type_symbol
_atom_type_description
_atom_type_scat_dispersion_real
_atom_type_scat_dispersion_imag
_atom_type_scat_source
C C 0.0033 0.0016 'International Tables Vol C Tables 4.2.6.8 and 6.1.1.4'
H H 0.0000 0.0000 'International Tables Vol C Tables 4.2.6.8 and 6.1.1.4'
N N 0.0061 0.0033 'International Tables Vol C Tables 4.2.6.8 and 6.1.1.4'
S S 0.1246 0.1234 'International Tables Vol C Tables 4.2.6.8 and 6.1.1.4'
Cl Cl 0.1484 0.1585 'International Tables Vol C Tables 4.2.6.8 and 6.1.1.4'
Zn Zn 0.2839 1.4301 'International Tables Vol C Tables 4.2.6.8 and 6.1.1.4'

loop_
_geom_angle_atom_site_label_1
_geom_angle_atom_site_label_2
_geom_angle_atom_site_label_3
_geom_angle
_geom_angle_site_symmetry_3
N1 Zn1 N4 110.77(9) .
N1 Zn1 Cl1 107.40(7) .
N4 Zn1 Cl1 111.60(7) .
N1 Zn1 Cl2 107.86(7) .
N4 Zn1 Cl2 102.85(7) .
Cl1 Zn1 Cl2 116.28(3) .
C5 S1 C4 102.14(13) .
N2 N1 C3 110.8(2) .
N2 N1 Zn1 118.36(17) .
C3 N1 Zn1 130.80(18) .
N1 N2 N3 105.6(2) .
N2 N3 C2 112.0(2) .
N2 N3 C1 121.1(2) .
C2 N3 C1 126.8(2) .
C5 N4 C9 118.1(2) .
C5 N4 Zn1 128.41(18) .
C9 N4 Zn1 113.31(18) .
N3 C1 C1 112.73(17) 2_655
N3 C2 C3 105.1(2) .
N1 C3 C2 106.5(2) .
N1 C3 C4 123.1(2) .
C2 C3 C4 130.4(2) .
C3 C4 S1 112.83(19) .
N4 C5 C6 121.5(2) .
N4 C5 S1 119.9(2) .
C6 C5 S1 118.5(2) .
C7 C6 C5 120.1(3) .
C6 C7 C8 118.6(3) .
C9 C8 C7 118.4(3) .
N4 C9 C8 123.3(3) .

loop_
_geom_bond_atom_site_label_1
_geom_bond_atom_site_label_2
_geom_bond_distance
_geom_bond_site_symmetry_2
Zn1 N1 2.021(2) .
Zn1 N4 2.066(2) .
Zn1 Cl1 2.2102(7) .
Zn1 Cl2 2.2516(8) .
S1 C5 1.774(3) .
S1 C4 1.832(3) .
N1 N2 1.318(3) .
N1 C3 1.358(3) .
N2 N3 1.326(3) .
N3 C2 1.348(4) .
N3 C1 1.472(4) .
N4 C5 1.351(3) .
N4 C9 1.354(3) .
C1 C1 1.503(6) 2_655
C2 C3 1.370(4) .
C3 C4 1.484(4) .
C5 C6 1.386(4) .
C6 C7 1.383(4) .
C7 C8 1.395(4) .
C8 C9 1.377(4) .
